data_7122904
loop_
_publ_author_name
'Fernandes, Rodney Agustinho'
'Kunkalkar, Rupesh A.'

_publ_section_title
;
 Lewis Acid-Catalyzed Annulative Partial Dimerization of
 3-Aryloxyacrylates to 4-Arylchroman-2-ones: Synthesis of Analogues of
 Tolterodine, ROR\g Inhibitor and a GPR40 Agonist
;
_journal_name_full 'Chemical Communications'
_journal_paper_doi 10.1039/C8CC09785B
_journal_year 2019
_chemical_formula_moiety '0.67(C18 H18 O3)'
_chemical_formula_sum 'C12 H12 O2'
_chemical_formula_weight 188.22
_space_group_crystal_system monoclinic
_space_group_IT_number 14
_space_group_name_Hall '-P 2ybc'
_space_group_name_H-M_alt 'P 1 21/c 1'
_symmetry_space_group_name_Hall '-P 2ybc'
_symmetry_space_group_name_H-M 'P 1 21/c 1'
_atom_sites_solution_hydrogens geom
_atom_sites_solution_primary dual
_audit_creation_date 2018-08-29
_audit_creation_method
;
Olex2 1.2-ac3
(compiled 2017.08.10 svn.r3458 for OlexSys, GUI svn.r5381)
;
_audit_update_record
;
2018-10-16 deposited with the CCDC.
2019-01-28 downloaded from the CCDC.
;
_cell_angle_alpha 90
_cell_angle_beta 93.360(9)
_cell_angle_gamma 90
_cell_formula_units_Z 6
_cell_length_a 5.2851(6)
_cell_length_b 11.5101(10)
_cell_length_c 23.475(2)
_cell_measurement_reflns_used 2167
_cell_measurement_temperature 293(2)
_cell_measurement_theta_max 30.2360
_cell_measurement_theta_min 2.4620
_cell_volume 1425.6(2)
_computing_cell_refinement 'CrystalClear-SM Expert 2.0 r7 (Rigaku, 2011)'
_computing_data_collection 'CrystalClear-SM Expert 2.0 r7 (Rigaku, 2011)'
_computing_data_reduction 'CrystalClear-SM Expert 2.0 r7 (Rigaku, 2011)'
_computing_molecular_graphics 'Olex2 (Dolomanov et al., 2009)'
_computing_publication_material 'Olex2 (Dolomanov et al., 2009)'
_computing_structure_refinement 'ShelXL (Sheldrick, 2015)'
_computing_structure_solution 'ShelXT (Sheldrick, 2015)'
_diffrn_ambient_temperature 293(2)
_diffrn_detector CCD
_diffrn_detector_area_resol_mean 28.5714
_diffrn_detector_type 'Rigaku Saturn724+'
_diffrn_measured_fraction_theta_full 0.978
_diffrn_measured_fraction_theta_max 0.978
_diffrn_measurement_details
;
List of Runs (angles in degrees, time in seconds):

  # Type    Start    End  Width  t~exp~   \w     \q     \k     \f   Frames
#--------------------------------------------------------------------------
  1  \w   -110.00  70.00   0.50    8.00    --  -20.00   0.00-180.00  360
  2  \w    -76.50 -53.50   0.50    8.00    --  -20.00 -72.00 108.00   46
;
_diffrn_measurement_device 'AFC12 (Right): Kappa 3 circle'
_diffrn_measurement_device_type 'Rigaku Saturn724+ (2x2 bin mode)'
_diffrn_measurement_method 'profile data from \w-scans'
_diffrn_measurement_specimen_support 'Mitegen 50um'
_diffrn_orient_matrix_type 'CrysAlisPro convention (1999,Acta A55,543-557)'
_diffrn_orient_matrix_UB_11 0.0662869000
_diffrn_orient_matrix_UB_12 0.0366789000
_diffrn_orient_matrix_UB_13 -0.0183175000
_diffrn_orient_matrix_UB_21 -0.0210906000
_diffrn_orient_matrix_UB_22 -0.0404751000
_diffrn_orient_matrix_UB_23 -0.0225688000
_diffrn_orient_matrix_UB_31 -0.1149740000
_diffrn_orient_matrix_UB_32 0.0285389000
_diffrn_orient_matrix_UB_33 -0.0084734000
_diffrn_radiation_collimation 0.3
_diffrn_radiation_monochromator Confocal
_diffrn_radiation_probe x-ray
_diffrn_radiation_type MoK\a
_diffrn_radiation_wavelength 0.71073
_diffrn_reflns_av_R_equivalents 0.0695
_diffrn_reflns_av_unetI/netI 0.0855
_diffrn_reflns_Laue_measured_fraction_full 0.978
_diffrn_reflns_Laue_measured_fraction_max 0.978
_diffrn_reflns_limit_h_max 5
_diffrn_reflns_limit_h_min -6
_diffrn_reflns_limit_k_max 12
_diffrn_reflns_limit_k_min -13
_diffrn_reflns_limit_l_max 24
_diffrn_reflns_limit_l_min -27
_diffrn_reflns_number 5338
_diffrn_reflns_point_group_measured_fraction_full 0.978
_diffrn_reflns_point_group_measured_fraction_max 0.978
_diffrn_reflns_theta_full 24.995
_diffrn_reflns_theta_max 24.995
_diffrn_reflns_theta_min 1.738
_diffrn_source 'Rotating Anode'
_diffrn_source_current 24.0
_diffrn_source_power 1.2
_diffrn_source_target Mo
_diffrn_source_type 'Rotating Anode'
_diffrn_source_voltage 50.0
_exptl_absorpt_coefficient_mu 0.089
_exptl_absorpt_correction_T_max 1.00000
_exptl_absorpt_correction_T_min 0.78458
_exptl_absorpt_correction_type multi-scan
_exptl_absorpt_process_details
;
CrysAlisPro 1.171.38.43 (Rigaku Oxford Diffraction, 2015)
Empirical absorption correction using spherical harmonics,
 implemented in SCALE3 ABSPACK scaling algorithm.
;
_exptl_crystal_colour colourless
_exptl_crystal_colour_primary colourless
_exptl_crystal_density_diffrn 1.315
_exptl_crystal_description needle
_exptl_crystal_F_000 600
_exptl_crystal_size_max 0.241
_exptl_crystal_size_mid 0.057
_exptl_crystal_size_min 0.037
_refine_diff_density_max 0.283
_refine_diff_density_min -0.313
_refine_diff_density_rms 0.087
_refine_ls_extinction_method none
_refine_ls_goodness_of_fit_ref 1.052
_refine_ls_hydrogen_treatment constr
_refine_ls_matrix_type full
_refine_ls_number_parameters 194
_refine_ls_number_reflns 2453
_refine_ls_number_restraints 0
_refine_ls_restrained_S_all 1.052
_refine_ls_R_factor_all 0.0865
_refine_ls_R_factor_gt 0.0566
_refine_ls_shift/su_max 0.000
_refine_ls_shift/su_mean 0.000
_refine_ls_structure_factor_coef Fsqd
_refine_ls_weighting_details 'w=1/[\s^2^(Fo^2^)+(0.0541P)^2^+0.4292P] where P=(Fo^2^+2Fc^2^)/3'
_refine_ls_weighting_scheme calc
_refine_ls_wR_factor_gt 0.1223
_refine_ls_wR_factor_ref 0.1507
_reflns_Friedel_coverage 0.000
_reflns_number_gt 1711
_reflns_number_total 2453
_reflns_threshold_expression 'I > 2\s(I)'
_cod_data_source_file c8cc09785b2.cif
_cod_data_source_block raf-rkv-26-pc-mix_mo
_cod_database_code 7122904
_shelx_shelxl_version_number 2018/3
_shelx_space_group_comment
;
The symmetry employed for this shelxl refinement is uniquely defined
by the following loop, which should always be used as a source of
symmetry information in preference to the above space-group names.
They are only intended as comments.
;
_reflns_odcompleteness_completeness 84.55
_reflns_odcompleteness_iscentric 1
_reflns_odcompleteness_theta 30.94
_olex2_refinement_description
;
1. Fixed Uiso
 At 1.2 times of:
  All C(H) groups, All C(H,H) groups
 At 1.5 times of:
  All C(H,H,H) groups, All O(H) groups
2.a Ternary CH refined with riding coordinates:
 C8(H8)
2.b Secondary CH2 refined with riding coordinates:
 C9(H9A,H9B)
2.c Aromatic/amide H refined with riding coordinates:
 C5(H5), C16(H16), C7(H7), C13(H13), C15(H15)
2.d Idealised Me refined as rotating group:
 C18(H18A,H18B,H18C), C17(H17A,H17B,H17C), C1(H1A,H1B,H1C)
2.e Idealised tetrahedral OH refined as rotating group:
 O1(H1)
;
_olex2_submission_special_instructions 'No special instructions were received'
_oxdiff_exptl_absorpt_empirical_details
;
Empirical correction (ABSPACK) includes:
- Absorption correction using spherical harmonics
- Frame scaling
- Detector area scaling
;
_oxdiff_exptl_absorpt_empirical_full_max 1.561
_oxdiff_exptl_absorpt_empirical_full_min 0.738

loop_
_space_group_symop_operation_xyz
'x, y, z'
'-x, y+1/2, -z+1/2'
'-x, -y, -z'
'x, -y-1/2, z-1/2'

loop_
_atom_site_label
_atom_site_type_symbol
_atom_site_fract_x
_atom_site_fract_y
_atom_site_fract_z
_atom_site_U_iso_or_equiv
_atom_site_adp_type
_atom_site_occupancy
_atom_site_site_symmetry_order
_atom_site_calc_flag
_atom_site_refinement_flags_posn
O3 O 0.8064(3) 0.49942(15) 0.42754(7) 0.0271(5) Uani 1 1 d .
O2 O 0.8541(3) 0.32906(17) 0.38864(8) 0.0343(5) Uani 1 1 d .
O1 O 0.8566(4) 0.64861(16) 0.14661(8) 0.0336(5) Uani 1 1 d .
H1 H 0.962300 0.700656 0.150152 0.050 Uiso 1 1 calc GR
C5 C 0.7081(5) 0.6619(2) 0.29757(10) 0.0226(6) Uani 1 1 d .
H5 H 0.758425 0.700591 0.331135 0.027 Uiso 1 1 calc R
C12 C 0.4405(5) 0.6209(2) 0.40353(10) 0.0217(6) Uani 1 1 d .
C4 C 0.8293(5) 0.6880(2) 0.24789(11) 0.0224(6) Uani 1 1 d .
C6 C 0.5141(5) 0.5799(2) 0.29863(10) 0.0207(6) Uani 1 1 d .
C8 C 0.3821(5) 0.5459(2) 0.35189(10) 0.0226(6) Uani 1 1 d .
H8 H 0.198859 0.549206 0.342806 0.027 Uiso 1 1 calc R
C16 C 0.7180(5) 0.6571(2) 0.48749(11) 0.0248(6) Uani 1 1 d .
H16 H 0.861322 0.637235 0.510281 0.030 Uiso 1 1 calc R
C7 C 0.4398(5) 0.5259(2) 0.24707(11) 0.0258(6) Uani 1 1 d .
H7 H 0.309157 0.471680 0.246681 0.031 Uiso 1 1 calc R
C11 C 0.6485(5) 0.5937(2) 0.43944(10) 0.0223(6) Uani 1 1 d .
C10 C 0.7142(5) 0.4106(2) 0.39437(11) 0.0244(6) Uani 1 1 d .
C9 C 0.4503(5) 0.4202(2) 0.36940(11) 0.0255(6) Uani 1 1 d .
H9A H 0.334031 0.393472 0.397071 0.031 Uiso 1 1 calc R
H9B H 0.430263 0.370277 0.336152 0.031 Uiso 1 1 calc R
C13 C 0.2951(5) 0.7156(2) 0.41901(10) 0.0233(6) Uani 1 1 d .
H13 H 0.152452 0.735407 0.395990 0.028 Uiso 1 1 calc R
C15 C 0.5696(5) 0.7513(2) 0.50124(11) 0.0261(6) Uani 1 1 d .
H15 H 0.614454 0.794968 0.533604 0.031 Uiso 1 1 calc R
C14 C 0.3550(5) 0.7815(2) 0.46738(11) 0.0235(6) Uani 1 1 d .
C3 C 0.7504(5) 0.6306(2) 0.19772(11) 0.0237(6) Uani 1 1 d .
C18 C 1.0415(5) 0.7761(2) 0.24819(11) 0.0291(7) Uani 1 1 d .
H18A H 1.065979 0.809508 0.285569 0.044 Uiso 1 1 calc GR
H18B H 0.998454 0.836168 0.220973 0.044 Uiso 1 1 calc GR
H18C H 1.194870 0.738438 0.238217 0.044 Uiso 1 1 calc GR
C2 C 0.5519(5) 0.5494(2) 0.19655(11) 0.0268(6) Uani 1 1 d .
C17 C 0.1914(5) 0.8820(2) 0.48359(12) 0.0337(7) Uani 1 1 d .
H17A H 0.055446 0.892044 0.455057 0.051 Uiso 1 1 calc GR
H17B H 0.291754 0.951502 0.486265 0.051 Uiso 1 1 calc GR
H17C H 0.122618 0.866502 0.519777 0.051 Uiso 1 1 calc GR
C1 C 0.4610(6) 0.4923(3) 0.14150(12) 0.0409(8) Uani 1 1 d .
H1A H 0.322111 0.441410 0.148289 0.061 Uiso 1 1 calc GR
H1B H 0.596833 0.448368 0.126702 0.061 Uiso 1 1 calc GR
H1C H 0.405967 0.550814 0.114368 0.061 Uiso 1 1 calc GR

loop_
_atom_site_aniso_label
_atom_site_aniso_U_11
_atom_site_aniso_U_22
_atom_site_aniso_U_33
_atom_site_aniso_U_23
_atom_site_aniso_U_13
_atom_site_aniso_U_12
O3 0.0247(11) 0.0271(10) 0.0294(10) -0.0043(8) -0.0008(8) 0.0039(8)
O2 0.0351(12) 0.0350(11) 0.0329(12) -0.0054(9) 0.0033(9) 0.0104(9)
O1 0.0471(13) 0.0291(12) 0.0255(11) 0.0004(8) 0.0100(9) -0.0069(9)
C5 0.0246(15) 0.0222(14) 0.0205(14) 0.0013(11) -0.0027(11) 0.0039(11)
C12 0.0227(14) 0.0221(14) 0.0206(13) 0.0024(11) 0.0041(11) -0.0033(11)
C4 0.0242(15) 0.0194(13) 0.0234(14) 0.0059(11) 0.0005(11) 0.0025(11)
C6 0.0220(14) 0.0186(13) 0.0211(14) 0.0006(11) -0.0002(11) 0.0032(11)
C8 0.0197(14) 0.0259(14) 0.0220(14) 0.0002(11) 0.0005(11) -0.0002(11)
C16 0.0235(15) 0.0272(15) 0.0234(14) 0.0017(12) -0.0009(11) -0.0005(12)
C7 0.0319(16) 0.0192(14) 0.0260(15) 0.0000(11) 0.0006(11) -0.0061(12)
C11 0.0218(15) 0.0218(13) 0.0236(14) -0.0005(11) 0.0044(11) -0.0011(11)
C10 0.0281(16) 0.0251(15) 0.0204(14) 0.0006(12) 0.0048(11) 0.0048(12)
C9 0.0288(16) 0.0214(14) 0.0265(15) 0.0022(12) 0.0021(11) -0.0023(12)
C13 0.0216(15) 0.0249(14) 0.0238(14) 0.0031(11) 0.0033(11) 0.0004(11)
C15 0.0318(16) 0.0252(15) 0.0215(14) -0.0036(11) 0.0032(11) -0.0063(12)
C14 0.0258(15) 0.0225(14) 0.0232(14) 0.0016(11) 0.0083(11) 0.0003(12)
C3 0.0338(16) 0.0162(13) 0.0217(14) 0.0024(11) 0.0066(11) 0.0037(11)
C18 0.0302(16) 0.0261(15) 0.0307(16) 0.0050(12) -0.0005(12) -0.0003(12)
C2 0.0382(17) 0.0196(14) 0.0227(14) -0.0024(11) 0.0024(12) -0.0001(12)
C17 0.0336(17) 0.0300(16) 0.0379(17) -0.0052(13) 0.0046(13) 0.0035(13)
C1 0.060(2) 0.0364(18) 0.0267(16) -0.0058(13) 0.0060(14) -0.0188(15)

loop_
_atom_type_symbol
_atom_type_description
_atom_type_scat_dispersion_real
_atom_type_scat_dispersion_imag
_atom_type_scat_source
C C 0.0033 0.0016 'International Tables Vol C Tables 4.2.6.8 and 6.1.1.4'
H H 0.0000 0.0000 'International Tables Vol C Tables 4.2.6.8 and 6.1.1.4'
O O 0.0106 0.0060 'International Tables Vol C Tables 4.2.6.8 and 6.1.1.4'

loop_
_geom_angle_atom_site_label_1
_geom_angle_atom_site_label_2
_geom_angle_atom_site_label_3
_geom_angle
C10 O3 C11 119.82(18)
C3 O1 H1 109.5
C4 C5 H5 118.9
C6 C5 H5 118.9
C6 C5 C4 122.3(2)
C11 C12 C8 118.7(2)
C11 C12 C13 116.7(2)
C13 C12 C8 124.6(2)
C5 C4 C18 121.1(2)
C3 C4 C5 118.4(2)
C3 C4 C18 120.5(2)
C5 C6 C8 124.2(2)
C5 C6 C7 117.1(2)
C7 C6 C8 118.7(2)
C12 C8 C6 115.7(2)
C12 C8 H8 107.9
C12 C8 C9 106.86(19)
C6 C8 H8 107.9
C6 C8 C9 110.5(2)
C9 C8 H8 107.9
C11 C16 H16 120.7
C11 C16 C15 118.6(2)
C15 C16 H16 120.7
C6 C7 H7 118.6
C2 C7 C6 122.9(2)
C2 C7 H7 118.6
C12 C11 O3 120.9(2)
C16 C11 O3 116.0(2)
C16 C11 C12 123.0(2)
O3 C10 C9 117.9(2)
O2 C10 O3 116.6(2)
O2 C10 C9 125.5(2)
C8 C9 H9A 109.2
C8 C9 H9B 109.2
C10 C9 C8 112.0(2)
C10 C9 H9A 109.2
C10 C9 H9B 109.2
H9A C9 H9B 107.9
C12 C13 H13 118.7
C14 C13 C12 122.6(2)
C14 C13 H13 118.7
C16 C15 H15 119.5
C16 C15 C14 121.0(2)
C14 C15 H15 119.5
C13 C14 C15 118.1(2)
C13 C14 C17 121.3(2)
C15 C14 C17 120.6(2)
O1 C3 C4 123.4(2)
O1 C3 C2 115.3(2)
C4 C3 C2 121.3(2)
C4 C18 H18A 109.5
C4 C18 H18B 109.5
C4 C18 H18C 109.5
H18A C18 H18B 109.5
H18A C18 H18C 109.5
H18B C18 H18C 109.5
C7 C2 C3 118.1(2)
C7 C2 C1 121.3(2)
C3 C2 C1 120.6(2)
C14 C17 H17A 109.5
C14 C17 H17B 109.5
C14 C17 H17C 109.5
H17A C17 H17B 109.5
H17A C17 H17C 109.5
H17B C17 H17C 109.5
C2 C1 H1A 109.5
C2 C1 H1B 109.5
C2 C1 H1C 109.5
H1A C1 H1B 109.5
H1A C1 H1C 109.5
H1B C1 H1C 109.5

loop_
_geom_bond_atom_site_label_1
_geom_bond_atom_site_label_2
_geom_bond_distance
O3 C11 1.407(3)
O3 C10 1.358(3)
O2 C10 1.208(3)
O1 H1 0.8200
O1 C3 1.370(3)
C5 H5 0.9300
C5 C4 1.396(3)
C5 C6 1.396(3)
C12 C8 1.505(3)
C12 C11 1.382(3)
C12 C13 1.394(3)
C4 C3 1.393(3)
C4 C18 1.511(3)
C6 C8 1.518(3)
C6 C7 1.396(3)
C8 H8 0.9800
C8 C9 1.541(3)
C16 H16 0.9300
C16 C11 1.375(3)
C16 C15 1.387(3)
C7 H7 0.9300
C7 C2 1.384(4)
C10 C9 1.485(3)
C9 H9A 0.9700
C9 H9B 0.9700
C13 H13 0.9300
C13 C14 1.386(3)
C15 H15 0.9300
C15 C14 1.391(3)
C14 C17 1.507(4)
C3 C2 1.404(4)
C18 H18A 0.9600
C18 H18B 0.9600
C18 H18C 0.9600
C2 C1 1.503(3)
C17 H17A 0.9600
C17 H17B 0.9600
C17 H17C 0.9600
C1 H1A 0.9600
C1 H1B 0.9600
C1 H1C 0.9600

loop_
_geom_torsion_atom_site_label_1
_geom_torsion_atom_site_label_2
_geom_torsion_atom_site_label_3
_geom_torsion_atom_site_label_4
_geom_torsion
O3 C10 C9 C8 36.5(3)
O2 C10 C9 C8 -145.0(3)
O1 C3 C2 C7 178.9(2)
O1 C3 C2 C1 -2.6(4)
C5 C4 C3 O1 -179.5(2)
C5 C4 C3 C2 0.7(4)
C5 C6 C8 C12 10.1(3)
C5 C6 C8 C9 -111.4(3)
C5 C6 C7 C2 0.9(4)
C12 C8 C9 C10 -53.5(3)
C12 C13 C14 C15 0.4(4)
C12 C13 C14 C17 -178.8(2)
C4 C5 C6 C8 178.1(2)
C4 C5 C6 C7 -1.6(4)
C4 C3 C2 C7 -1.4(4)
C4 C3 C2 C1 177.1(2)
C6 C5 C4 C3 0.8(4)
C6 C5 C4 C18 -179.1(2)
C6 C8 C9 C10 73.1(3)
C6 C7 C2 C3 0.5(4)
C6 C7 C2 C1 -178.0(2)
C8 C12 C11 O3 1.3(4)
C8 C12 C11 C16 179.7(2)
C8 C12 C13 C14 179.3(2)
C8 C6 C7 C2 -178.8(2)
C16 C15 C14 C13 -0.9(4)
C16 C15 C14 C17 178.3(2)
C7 C6 C8 C12 -170.3(2)
C7 C6 C8 C9 68.2(3)
C11 O3 C10 O2 -175.6(2)
C11 O3 C10 C9 3.0(3)
C11 C12 C8 C6 -87.5(3)
C11 C12 C8 C9 36.0(3)
C11 C12 C13 C14 0.9(4)
C11 C16 C15 C14 0.0(4)
C10 O3 C11 C12 -23.8(3)
C10 O3 C11 C16 157.7(2)
C13 C12 C8 C6 94.2(3)
C13 C12 C8 C9 -142.4(2)
C13 C12 C11 O3 179.8(2)
C13 C12 C11 C16 -1.8(4)
C15 C16 C11 O3 179.8(2)
C15 C16 C11 C12 1.4(4)
C18 C4 C3 O1 0.4(4)
C18 C4 C3 C2 -179.4(2)
